data_7104943
loop_
_publ_author_name
'Troyer, Timothy L'
'Muchalski, Hubert'
'Johnston, Jeffrey N'

_publ_section_title
;
 Br\/onsted acid activation of alpha-diazo imide: a syn-selective
 glycolate Mannich reaction.
;
_journal_issue 41
_journal_name_full 'Chemical communications (Cambridge, England)'
_journal_page_first 6195
_journal_page_last 6197
_journal_paper_doi 10.1039/b913785h
_journal_year 2009
_chemical_formula_moiety 'C25 H22 N2 O5'
_chemical_formula_sum 'C25 H22 N2 O5'
_chemical_formula_weight 430.45
_chemical_name_systematic
;
?
;
_space_group_IT_number 14
_symmetry_cell_setting monoclinic
_symmetry_space_group_name_Hall '-P 2ybc'
_symmetry_space_group_name_H-M 'P 1 21/c 1'
_atom_sites_solution_hydrogens geom
_atom_sites_solution_primary direct
_atom_sites_solution_secondary difmap
_audit_creation_method SHELXL-97
_cell_angle_alpha 90.00
_cell_angle_beta 109.0620(9)
_cell_angle_gamma 90.00
_cell_formula_units_Z 4
_cell_length_a 10.0853(3)
_cell_length_b 16.6495(6)
_cell_length_c 13.6635(5)
_cell_measurement_reflns_used 9197
_cell_measurement_temperature 130(2)
_cell_measurement_theta_max 27.5
_cell_measurement_theta_min 2.4
_cell_volume 2168.50(13)
_computing_cell_refinement 'SAINT (Bruker, 2003)'
_computing_data_collection 'SMART (Bruker, 2001)'
_computing_data_reduction 'SAINT (Bruker, 2003)'
_computing_molecular_graphics 'SHELXTL (Bruker, 2003), XTEL (loc. libr.)'
_computing_publication_material 'SHELXTL (Bruker, 2003)'
_computing_structure_refinement 'SHELXL-97 (Sheldrick, 1997)'
_computing_structure_solution 'SIR-2004 (Burla et al., 2005)'
_diffrn_ambient_temperature 130(2)
_diffrn_detector 'CCD area detector'
_diffrn_detector_area_resol_mean 44.52
_diffrn_detector_type 'Bruker SMART 6000'
_diffrn_measured_fraction_theta_full 0.998
_diffrn_measured_fraction_theta_max 0.998
_diffrn_measurement_details '0.30 degree frames measured for 15 seconds each'
_diffrn_measurement_device 'three-circle goniometer with fixed chi'
_diffrn_measurement_device_type 'Bruker Platform goniometer'
_diffrn_measurement_method \w-scans
_diffrn_radiation_monochromator graphite
_diffrn_radiation_source 'fine-focus sealed tube'
_diffrn_radiation_type MoK\a
_diffrn_radiation_wavelength 0.71073
_diffrn_reflns_av_R_equivalents 0.0342
_diffrn_reflns_av_sigmaI/netI 0.0204
_diffrn_reflns_limit_h_max 13
_diffrn_reflns_limit_h_min -13
_diffrn_reflns_limit_k_max 21
_diffrn_reflns_limit_k_min -21
_diffrn_reflns_limit_l_max 17
_diffrn_reflns_limit_l_min -17
_diffrn_reflns_number 33553
_diffrn_reflns_theta_full 27.54
_diffrn_reflns_theta_max 27.54
_diffrn_reflns_theta_min 2.00
_diffrn_standards_decay_% 0.0
_diffrn_standards_interval_time 853
_diffrn_standards_number 353
_exptl_absorpt_coefficient_mu 0.093
_exptl_absorpt_correction_T_max 0.9799
_exptl_absorpt_correction_T_min 0.9727
_exptl_absorpt_correction_type multi-scan
_exptl_absorpt_process_details 'SADABS, R. Blessing; 1995'
_exptl_crystal_colour colorless
_exptl_crystal_density_diffrn 1.318
_exptl_crystal_density_method 'not measured'
_exptl_crystal_description block
_exptl_crystal_F_000 904
_exptl_crystal_size_max 0.30
_exptl_crystal_size_mid 0.23
_exptl_crystal_size_min 0.22
_refine_diff_density_max 0.300
_refine_diff_density_min -0.184
_refine_diff_density_rms 0.037
_refine_ls_extinction_method none
_refine_ls_goodness_of_fit_ref 1.020
_refine_ls_hydrogen_treatment mixed
_refine_ls_matrix_type full
_refine_ls_number_parameters 315
_refine_ls_number_reflns 4997
_refine_ls_number_restraints 0
_refine_ls_restrained_S_all 1.020
_refine_ls_R_factor_all 0.0439
_refine_ls_R_factor_gt 0.0354
_refine_ls_shift/su_max 0.000
_refine_ls_shift/su_mean 0.000
_refine_ls_structure_factor_coef Fsqd
_refine_ls_weighting_details 'calc w=1/[\s^2^(Fo^2^)+(0.0402P)^2^+0.8004P] where P=(Fo^2^+2Fc^2^)/3'
_refine_ls_weighting_scheme calc
_refine_ls_wR_factor_gt 0.0866
_refine_ls_wR_factor_ref 0.0940
_reflns_number_gt 4204
_reflns_number_total 4997
_reflns_threshold_expression >2sigma(I)
_cod_data_source_file b913785h.txt
_cod_data_source_block 07022
_cod_original_sg_symbol_H-M P2(1)/c
_cod_database_code 7104943

loop_
_symmetry_equiv_pos_as_xyz
'x, y, z'
'-x, y+1/2, -z+1/2'
'-x, -y, -z'
'x, -y-1/2, z-1/2'

loop_
_atom_site_label
_atom_site_type_symbol
_atom_site_fract_x
_atom_site_fract_y
_atom_site_fract_z
_atom_site_U_iso_or_equiv
_atom_site_adp_type
_atom_site_occupancy
_atom_site_symmetry_multiplicity
_atom_site_calc_flag
_atom_site_refinement_flags
_atom_site_disorder_assembly
_atom_site_disorder_group
O1 O 0.57235(8) -0.14505(5) 0.60237(6) 0.02495(18) Uani 1 1 d . . .
O2 O 0.78961(9) -0.15107(5) 0.59096(6) 0.02805(19) Uani 1 1 d . . .
C2 C 0.71417(12) -0.13967(7) 0.64094(8) 0.0234(2) Uani 1 1 d . . .
N3 N 0.75284(10) -0.12020(6) 0.74610(7) 0.0235(2) Uani 1 1 d . . .
O4 O 0.63590(9) -0.09975(6) 0.86453(6) 0.0313(2) Uani 1 1 d . . .
C4 C 0.63677(12) -0.11442(7) 0.77855(8) 0.0245(2) Uani 1 1 d . . .
C5 C 0.51114(12) -0.12804(7) 0.68225(8) 0.0238(2) Uani 1 1 d . . .
H5 H 0.4523 -0.1739 0.6917 0.029(3) Uiso 1 1 calc R . .
C6 C 0.42659(11) -0.04984(7) 0.65782(8) 0.0225(2) Uani 1 1 d . . .
H6 H 0.3890 -0.0396 0.7160 0.024(3) Uiso 1 1 calc R . .
N7 N 0.52318(10) 0.01447(6) 0.65824(7) 0.02167(19) Uani 1 1 d . . .
H7N H 0.5572(14) 0.0066(8) 0.6072(11) 0.027(3) Uiso 1 1 d . . .
C8 C 0.47125(11) 0.09735(7) 0.65238(8) 0.0216(2) Uani 1 1 d . . .
H8 H 0.4030 0.1073 0.5817 0.022(3) Uiso 1 1 calc R . .
C9 C 0.40040(12) 0.11432(7) 0.73274(9) 0.0231(2) Uani 1 1 d . . .
C10 C 0.27746(12) 0.15909(7) 0.70468(10) 0.0275(2) Uani 1 1 d . . .
H10 H 0.2337 0.1740 0.6344 0.030(4) Uiso 1 1 calc R . .
C11 C 0.21790(14) 0.18221(8) 0.77912(11) 0.0345(3) Uani 1 1 d . . .
H11 H 0.1343 0.2132 0.7596 0.043(4) Uiso 1 1 calc R . .
C12 C 0.28084(15) 0.15990(8) 0.88157(11) 0.0367(3) Uani 1 1 d . . .
H12 H 0.2409 0.1762 0.9325 0.048(5) Uiso 1 1 calc R . .
C13 C 0.40127(14) 0.11409(8) 0.90970(10) 0.0342(3) Uani 1 1 d . . .
H13 H 0.4431 0.0980 0.9798 0.045(4) Uiso 1 1 calc R . .
C14 C 0.46176(13) 0.09140(8) 0.83605(9) 0.0284(3) Uani 1 1 d . . .
H14 H 0.5452 0.0602 0.8560 0.032(4) Uiso 1 1 calc R . .
C15 C 0.59427(12) 0.15510(7) 0.67189(8) 0.0224(2) Uani 1 1 d . . .
C16 C 0.57213(13) 0.23089(7) 0.62642(10) 0.0291(3) Uani 1 1 d . . .
H16 H 0.4828 0.2442 0.5787 0.036(4) Uiso 1 1 calc R . .
C17 C 0.67936(15) 0.28704(8) 0.65015(11) 0.0361(3) Uani 1 1 d . . .
H17 H 0.6629 0.3386 0.6188 0.043(4) Uiso 1 1 calc R . .
C18 C 0.81032(14) 0.26852(8) 0.71927(11) 0.0362(3) Uani 1 1 d . . .
H18 H 0.8833 0.3074 0.7361 0.049(5) Uiso 1 1 calc R . .
C19 C 0.83403(13) 0.19284(8) 0.76371(10) 0.0332(3) Uani 1 1 d . . .
H19 H 0.9240 0.1795 0.8104 0.031(4) Uiso 1 1 calc R . .
C20 C 0.72680(12) 0.13633(7) 0.74027(9) 0.0272(2) Uani 1 1 d . . .
H20 H 0.7440 0.0846 0.7711 0.031(4) Uiso 1 1 calc R . .
O21 O 0.28964(9) -0.02691(5) 0.47765(6) 0.02786(19) Uani 1 1 d . . .
C21 C 0.30102(12) -0.05880(7) 0.55884(9) 0.0242(2) Uani 1 1 d . . .
O22 O 0.20534(10) -0.10686(7) 0.57592(7) 0.0424(3) Uani 1 1 d . . .
C22 C 0.08189(16) -0.12385(13) 0.48755(12) 0.0561(5) Uani 1 1 d . . .
H22A H 0.0162 -0.1566 0.5098 0.068(6) Uiso 1 1 calc R . .
H22B H 0.1096 -0.1532 0.4351 0.070(6) Uiso 1 1 calc R . .
H22C H 0.0365 -0.0733 0.4580 0.080(7) Uiso 1 1 calc R . .
C23 C 0.89196(12) -0.09677(7) 0.80673(9) 0.0247(2) Uani 1 1 d . . .
C24 C 0.95071(14) -0.12615(8) 0.90633(9) 0.0332(3) Uani 1 1 d . . .
H24 H 0.9016 -0.1641 0.9335 0.036(4) Uiso 1 1 calc R . .
C25 C 1.08274(15) -0.09909(10) 0.96584(10) 0.0407(3) Uani 1 1 d . . .
H25 H 1.1239 -0.1183 1.0346 0.054(5) Uiso 1 1 calc R . .
C26 C 1.15444(14) -0.04465(9) 0.92615(11) 0.0388(3) Uani 1 1 d . . .
H26 H 1.2440 -0.0258 0.9679 0.045(4) Uiso 1 1 calc R . .
C27 C 1.09639(14) -0.01720(8) 0.82540(11) 0.0357(3) Uani 1 1 d . . .
H27 H 1.1475 0.0190 0.7975 0.043(4) Uiso 1 1 calc R . .
C28 C 0.96364(13) -0.04253(7) 0.76526(10) 0.0294(3) Uani 1 1 d . . .
H28 H 0.9224 -0.0230 0.6967 0.035(4) Uiso 1 1 calc R . .

loop_
_atom_site_aniso_label
_atom_site_aniso_U_11
_atom_site_aniso_U_22
_atom_site_aniso_U_33
_atom_site_aniso_U_23
_atom_site_aniso_U_13
_atom_site_aniso_U_12
O1 0.0271(4) 0.0273(4) 0.0205(4) -0.0024(3) 0.0080(3) -0.0006(3)
O2 0.0333(4) 0.0288(4) 0.0248(4) 0.0001(3) 0.0133(3) 0.0024(3)
C2 0.0293(6) 0.0193(5) 0.0210(5) 0.0017(4) 0.0075(4) 0.0007(4)
N3 0.0254(5) 0.0255(5) 0.0194(4) 0.0006(4) 0.0072(4) 0.0008(4)
O4 0.0336(5) 0.0418(5) 0.0199(4) 0.0017(3) 0.0108(3) -0.0004(4)
C4 0.0284(6) 0.0243(5) 0.0213(5) 0.0031(4) 0.0090(4) -0.0002(4)
C5 0.0271(6) 0.0255(6) 0.0203(5) 0.0010(4) 0.0097(4) -0.0035(4)
C6 0.0227(5) 0.0265(6) 0.0197(5) -0.0005(4) 0.0088(4) -0.0028(4)
N7 0.0227(5) 0.0227(5) 0.0220(4) -0.0015(4) 0.0107(4) -0.0023(4)
C8 0.0222(5) 0.0250(5) 0.0175(5) -0.0001(4) 0.0061(4) 0.0006(4)
C9 0.0231(5) 0.0241(5) 0.0236(5) -0.0049(4) 0.0096(4) -0.0046(4)
C10 0.0249(6) 0.0244(6) 0.0343(6) -0.0008(5) 0.0114(5) -0.0033(4)
C11 0.0314(6) 0.0248(6) 0.0552(8) -0.0065(6) 0.0248(6) -0.0033(5)
C12 0.0455(8) 0.0322(7) 0.0447(8) -0.0147(6) 0.0316(6) -0.0130(6)
C13 0.0389(7) 0.0407(7) 0.0267(6) -0.0102(5) 0.0160(5) -0.0140(6)
C14 0.0269(6) 0.0360(7) 0.0226(5) -0.0040(5) 0.0084(5) -0.0044(5)
C15 0.0254(5) 0.0254(5) 0.0192(5) -0.0027(4) 0.0109(4) -0.0014(4)
C16 0.0309(6) 0.0282(6) 0.0302(6) 0.0017(5) 0.0126(5) 0.0019(5)
C17 0.0406(7) 0.0265(6) 0.0459(8) 0.0028(5) 0.0208(6) -0.0022(5)
C18 0.0350(7) 0.0340(7) 0.0450(8) -0.0049(6) 0.0204(6) -0.0113(5)
C19 0.0259(6) 0.0413(7) 0.0328(6) -0.0008(5) 0.0101(5) -0.0060(5)
C20 0.0268(6) 0.0294(6) 0.0257(6) 0.0022(5) 0.0090(5) -0.0024(5)
O21 0.0283(4) 0.0332(5) 0.0220(4) 0.0013(3) 0.0080(3) -0.0026(3)
C21 0.0230(5) 0.0279(6) 0.0239(5) -0.0023(4) 0.0105(4) -0.0025(4)
O22 0.0316(5) 0.0633(7) 0.0287(5) 0.0058(4) 0.0050(4) -0.0227(5)
C22 0.0357(8) 0.0863(13) 0.0389(8) 0.0025(8) 0.0021(6) -0.0312(8)
C23 0.0250(5) 0.0251(5) 0.0232(5) -0.0025(4) 0.0067(4) 0.0028(4)
C24 0.0330(6) 0.0413(7) 0.0252(6) 0.0033(5) 0.0094(5) 0.0015(5)
C25 0.0360(7) 0.0555(9) 0.0251(6) 0.0001(6) 0.0022(5) 0.0031(6)
C26 0.0291(6) 0.0421(8) 0.0388(7) -0.0093(6) 0.0022(5) -0.0016(6)
C27 0.0334(7) 0.0282(6) 0.0431(7) -0.0015(5) 0.0093(6) -0.0040(5)
C28 0.0314(6) 0.0239(6) 0.0303(6) 0.0024(5) 0.0066(5) 0.0011(5)

loop_
_atom_type_symbol
_atom_type_description
_atom_type_scat_dispersion_real
_atom_type_scat_dispersion_imag
_atom_type_scat_source
C C 0.0033 0.0016 'International Tables Vol C Tables 4.2.6.8 and 6.1.1.4'
H H 0.0000 0.0000 'International Tables Vol C Tables 4.2.6.8 and 6.1.1.4'
N N 0.0061 0.0033 'International Tables Vol C Tables 4.2.6.8 and 6.1.1.4'
O O 0.0106 0.0060 'International Tables Vol C Tables 4.2.6.8 and 6.1.1.4'

loop_
_geom_angle_atom_site_label_1
_geom_angle_atom_site_label_2
_geom_angle_atom_site_label_3
_geom_angle
_geom_angle_site_symmetry_1
_geom_angle_site_symmetry_3
_geom_angle_publ_flag
C2 O1 C5 110.47(8) . . ?
O2 C2 O1 123.80(10) . . ?
O2 C2 N3 127.56(11) . . ?
O1 C2 N3 108.63(9) . . ?
C4 N3 C2 111.35(9) . . ?
C4 N3 C23 124.58(9) . . ?
C2 N3 C23 123.35(9) . . ?
O4 C4 N3 127.14(11) . . ?
O4 C4 C5 127.40(11) . . ?
N3 C4 C5 105.43(9) . . ?
O1 C5 C4 104.03(9) . . ?
O1 C5 C6 110.26(9) . . ?
C4 C5 C6 108.05(9) . . ?
O1 C5 H5 111.4 . . ?
C4 C5 H5 111.4 . . ?
C6 C5 H5 111.4 . . ?
N7 C6 C21 115.98(9) . . ?
N7 C6 C5 107.58(9) . . ?
C21 C6 C5 110.56(9) . . ?
N7 C6 H6 107.5 . . ?
C21 C6 H6 107.5 . . ?
C5 C6 H6 107.5 . . ?
C6 N7 C8 117.88(9) . . ?
C6 N7 H7N 108.8(9) . . ?
C8 N7 H7N 108.7(9) . . ?
N7 C8 C9 112.26(9) . . ?
N7 C8 C15 109.15(9) . . ?
C9 C8 C15 107.74(9) . . ?
N7 C8 H8 109.2 . . ?
C9 C8 H8 109.2 . . ?
C15 C8 H8 109.2 . . ?
C10 C9 C14 119.11(11) . . ?
C10 C9 C8 119.24(10) . . ?
C14 C9 C8 121.46(10) . . ?
C9 C10 C11 120.36(12) . . ?
C9 C10 H10 119.8 . . ?
C11 C10 H10 119.8 . . ?
C12 C11 C10 119.92(12) . . ?
C12 C11 H11 120.0 . . ?
C10 C11 H11 120.0 . . ?
C13 C12 C11 120.08(11) . . ?
C13 C12 H12 120.0 . . ?
C11 C12 H12 120.0 . . ?
C12 C13 C14 120.28(12) . . ?
C12 C13 H13 119.9 . . ?
C14 C13 H13 119.9 . . ?
C13 C14 C9 120.23(12) . . ?
C13 C14 H14 119.9 . . ?
C9 C14 H14 119.9 . . ?
C16 C15 C20 118.78(11) . . ?
C16 C15 C8 119.44(10) . . ?
C20 C15 C8 121.61(10) . . ?
C17 C16 C15 120.54(12) . . ?
C17 C16 H16 119.7 . . ?
C15 C16 H16 119.7 . . ?
C18 C17 C16 120.48(12) . . ?
C18 C17 H17 119.8 . . ?
C16 C17 H17 119.8 . . ?
C17 C18 C19 119.42(12) . . ?
C17 C18 H18 120.3 . . ?
C19 C18 H18 120.3 . . ?
C18 C19 C20 120.33(12) . . ?
C18 C19 H19 119.8 . . ?
C20 C19 H19 119.8 . . ?
C19 C20 C15 120.44(11) . . ?
C19 C20 H20 119.8 . . ?
C15 C20 H20 119.8 . . ?
O21 C21 O22 124.85(11) . . ?
O21 C21 C6 125.15(10) . . ?
O22 C21 C6 110.00(9) . . ?
C21 O22 C22 116.44(10) . . ?
O22 C22 H22A 109.5 . . ?
O22 C22 H22B 109.5 . . ?
H22A C22 H22B 109.5 . . ?
O22 C22 H22C 109.5 . . ?
H22A C22 H22C 109.5 . . ?
H22B C22 H22C 109.5 . . ?
C24 C23 C28 121.23(11) . . ?
C24 C23 N3 119.79(11) . . ?
C28 C23 N3 118.94(10) . . ?
C23 C24 C25 118.79(13) . . ?
C23 C24 H24 120.6 . . ?
C25 C24 H24 120.6 . . ?
C26 C25 C24 120.62(13) . . ?
C26 C25 H25 119.7 . . ?
C24 C25 H25 119.7 . . ?
C25 C26 C27 120.18(12) . . ?
C25 C26 H26 119.9 . . ?
C27 C26 H26 119.9 . . ?
C26 C27 C28 120.05(13) . . ?
C26 C27 H27 120.0 . . ?
C28 C27 H27 120.0 . . ?
C23 C28 C27 119.10(12) . . ?
C23 C28 H28 120.5 . . ?
C27 C28 H28 120.5 . . ?

loop_
_geom_bond_atom_site_label_1
_geom_bond_atom_site_label_2
_geom_bond_distance
_geom_bond_site_symmetry_2
_geom_bond_publ_flag
O1 C2 1.3561(14) . ?
O1 C5 1.4466(13) . ?
O2 C2 1.1919(14) . ?
C2 N3 1.3984(14) . ?
N3 C4 1.3839(15) . ?
N3 C23 1.4310(15) . ?
O4 C4 1.2028(14) . ?
C4 C5 1.5163(16) . ?
C5 C6 1.5322(16) . ?
C5 H5 1.0000 . ?
C6 N7 1.4462(14) . ?
C6 C21 1.5285(15) . ?
C6 H6 1.0000 . ?
N7 C8 1.4689(14) . ?
N7 H7N 0.881(14) . ?
C8 C9 1.5193(15) . ?
C8 C15 1.5227(15) . ?
C8 H8 1.0000 . ?
C9 C10 1.3890(16) . ?
C9 C14 1.3967(16) . ?
C10 C11 1.3937(17) . ?
C10 H10 0.9500 . ?
C11 C12 1.386(2) . ?
C11 H11 0.9500 . ?
C12 C13 1.378(2) . ?
C12 H12 0.9500 . ?
C13 C14 1.3887(17) . ?
C13 H13 0.9500 . ?
C14 H14 0.9500 . ?
C15 C16 1.3919(17) . ?
C15 C20 1.3934(16) . ?
C16 C17 1.3855(18) . ?
C16 H16 0.9500 . ?
C17 C18 1.384(2) . ?
C17 H17 0.9500 . ?
C18 C19 1.3851(19) . ?
C18 H18 0.9500 . ?
C19 C20 1.3896(17) . ?
C19 H19 0.9500 . ?
C20 H20 0.9500 . ?
O21 C21 1.2010(14) . ?
C21 O22 1.3315(14) . ?
O22 C22 1.4513(16) . ?
C22 H22A 0.9800 . ?
C22 H22B 0.9800 . ?
C22 H22C 0.9800 . ?
C23 C24 1.3840(17) . ?
C23 C28 1.3880(17) . ?
C24 C25 1.3893(19) . ?
C24 H24 0.9500 . ?
C25 C26 1.377(2) . ?
C25 H25 0.9500 . ?
C26 C27 1.386(2) . ?
C26 H26 0.9500 . ?
C27 C28 1.3881(18) . ?
C27 H27 0.9500 . ?
C28 H28 0.9500 . ?

loop_
_geom_hbond_atom_site_label_D
_geom_hbond_atom_site_label_H
_geom_hbond_atom_site_label_A
_geom_hbond_distance_DH
_geom_hbond_distance_HA
_geom_hbond_distance_DA
_geom_hbond_angle_DHA
_geom_hbond_site_symmetry_A
N7 H7N O21 0.881(14) 2.240(15) 3.0568(12) 154.1(12) 3_656

loop_
_geom_torsion_atom_site_label_1
_geom_torsion_atom_site_label_2
_geom_torsion_atom_site_label_3
_geom_torsion_atom_site_label_4
_geom_torsion
_geom_torsion_site_symmetry_1
_geom_torsion_site_symmetry_2
_geom_torsion_site_symmetry_3
_geom_torsion_site_symmetry_4
_geom_torsion_publ_flag
C5 O1 C2 O2 179.86(11) . . . . ?
C5 O1 C2 N3 0.67(12) . . . . ?
O2 C2 N3 C4 -177.73(11) . . . . ?
O1 C2 N3 C4 1.43(12) . . . . ?
O2 C2 N3 C23 11.64(18) . . . . ?
O1 C2 N3 C23 -169.21(10) . . . . ?
C2 N3 C4 O4 178.84(12) . . . . ?
C23 N3 C4 O4 -10.66(19) . . . . ?
C2 N3 C4 C5 -2.77(12) . . . . ?
C23 N3 C4 C5 167.73(10) . . . . ?
C2 O1 C5 C4 -2.26(11) . . . . ?
C2 O1 C5 C6 113.38(10) . . . . ?
O4 C4 C5 O1 -178.64(11) . . . . ?
N3 C4 C5 O1 2.98(11) . . . . ?
O4 C4 C5 C6 64.19(15) . . . . ?
N3 C4 C5 C6 -114.20(10) . . . . ?
O1 C5 C6 N7 -62.75(11) . . . . ?
C4 C5 C6 N7 50.33(11) . . . . ?
O1 C5 C6 C21 64.82(11) . . . . ?
C4 C5 C6 C21 177.90(9) . . . . ?
C21 C6 N7 C8 64.74(13) . . . . ?
C5 C6 N7 C8 -170.91(9) . . . . ?
C6 N7 C8 C9 51.28(12) . . . . ?
C6 N7 C8 C15 170.66(9) . . . . ?
N7 C8 C9 C10 -138.45(10) . . . . ?
C15 C8 C9 C10 101.35(12) . . . . ?
N7 C8 C9 C14 46.66(14) . . . . ?
C15 C8 C9 C14 -73.54(13) . . . . ?
C14 C9 C10 C11 1.34(17) . . . . ?
C8 C9 C10 C11 -173.67(11) . . . . ?
C9 C10 C11 C12 -0.56(18) . . . . ?
C10 C11 C12 C13 -0.77(19) . . . . ?
C11 C12 C13 C14 1.29(19) . . . . ?
C12 C13 C14 C9 -0.49(19) . . . . ?
C10 C9 C14 C13 -0.83(17) . . . . ?
C8 C9 C14 C13 174.07(11) . . . . ?
N7 C8 C15 C16 150.66(10) . . . . ?
C9 C8 C15 C16 -87.20(12) . . . . ?
N7 C8 C15 C20 -34.12(13) . . . . ?
C9 C8 C15 C20 88.02(12) . . . . ?
C20 C15 C16 C17 -1.08(17) . . . . ?
C8 C15 C16 C17 174.28(11) . . . . ?
C15 C16 C17 C18 0.17(19) . . . . ?
C16 C17 C18 C19 0.8(2) . . . . ?
C17 C18 C19 C20 -0.9(2) . . . . ?
C18 C19 C20 C15 -0.03(19) . . . . ?
C16 C15 C20 C19 1.01(17) . . . . ?
C8 C15 C20 C19 -174.24(11) . . . . ?
N7 C6 C21 O21 13.49(17) . . . . ?
C5 C6 C21 O21 -109.30(13) . . . . ?
N7 C6 C21 O22 -166.13(10) . . . . ?
C5 C6 C21 O22 71.07(12) . . . . ?
O21 C21 O22 C22 2.8(2) . . . . ?
C6 C21 O22 C22 -177.55(13) . . . . ?
C4 N3 C23 C24 52.30(16) . . . . ?
C2 N3 C23 C24 -138.31(12) . . . . ?
C4 N3 C23 C28 -125.53(12) . . . . ?
C2 N3 C23 C28 43.86(16) . . . . ?
C28 C23 C24 C25 1.36(19) . . . . ?
N3 C23 C24 C25 -176.41(12) . . . . ?
C23 C24 C25 C26 -0.6(2) . . . . ?
C24 C25 C26 C27 -1.1(2) . . . . ?
C25 C26 C27 C28 2.1(2) . . . . ?
C24 C23 C28 C27 -0.35(18) . . . . ?
N3 C23 C28 C27 177.44(11) . . . . ?
C26 C27 C28 C23 -1.40(19) . . . . ?
